data_7113315
loop_
_publ_author_name
'Zhou, Wang'
'Lei, Jianhua'

_publ_section_title
;
 Palladium-catalyzed synthesis of polysubstituted quinolines from 2-amino
 aromatic ketones and alkynes
;
_journal_coden_ASTM CHCOFS
_journal_issue 42
_journal_name_full
;
 Chemical Communications (Cambridge, United Kingdom)
;
_journal_page_first 5583
_journal_page_last 5585
_journal_paper_doi 10.1039/c4cc00939h
_journal_volume 50
_journal_year 2014
_chemical_formula_moiety 'C23 H19 N'
_chemical_formula_sum 'C23 H19 N'
_chemical_formula_weight 309.39
_space_group_IT_number 33
_symmetry_cell_setting orthorhombic
_symmetry_space_group_name_Hall 'P 2c -2n'
_symmetry_space_group_name_H-M 'P n a 21'
_atom_sites_solution_hydrogens geom
_atom_sites_solution_primary direct
_atom_sites_solution_secondary difmap
_audit_creation_method SHELXL-97
_cell_angle_alpha 90.00
_cell_angle_beta 90.00
_cell_angle_gamma 90.00
_cell_formula_units_Z 8
_cell_length_a 13.6312(15)
_cell_length_b 9.0492(10)
_cell_length_c 27.107(3)
_cell_measurement_reflns_used 9986
_cell_measurement_temperature 298(2)
_cell_measurement_theta_max 28.38
_cell_measurement_theta_min 2.37
_cell_volume 3343.7(6)
_computing_cell_refinement 'SAINT (Bruker, 2002)'
_computing_data_collection 'SMART (Bruker, 2002)'
_computing_data_reduction SAINT
_computing_molecular_graphics 'XP (Bruker, 2002)'
_computing_publication_material 'SHELXL-97 (Bruker, 2002)'
_computing_structure_refinement 'SHELXL-97 (Sheldrick, 1997)'
_computing_structure_solution 'SHELXS-97 (Sheldrick, 1997)'
_diffrn_ambient_temperature 298(2)
_diffrn_measured_fraction_theta_full 0.999
_diffrn_measured_fraction_theta_max 0.999
_diffrn_measurement_device_type 'Bruker APEX II area-detector diffractometer'
_diffrn_measurement_method '\f and \w scans'
_diffrn_radiation_monochromator graphite
_diffrn_radiation_source 'fine-focus sealed tube'
_diffrn_radiation_type MoK\a
_diffrn_radiation_wavelength 0.71073
_diffrn_reflns_av_R_equivalents 0.0257
_diffrn_reflns_av_sigmaI/netI 0.0245
_diffrn_reflns_limit_h_max 16
_diffrn_reflns_limit_h_min -16
_diffrn_reflns_limit_k_max 11
_diffrn_reflns_limit_k_min -11
_diffrn_reflns_limit_l_max 33
_diffrn_reflns_limit_l_min -31
_diffrn_reflns_number 25483
_diffrn_reflns_theta_full 26.00
_diffrn_reflns_theta_max 26.00
_diffrn_reflns_theta_min 2.37
_exptl_absorpt_coefficient_mu 0.071
_exptl_absorpt_correction_T_max 0.9860
_exptl_absorpt_correction_T_min 0.9777
_exptl_absorpt_correction_type multi-scan
_exptl_absorpt_process_details 'SADABS (Bruker, 2002)'
_exptl_crystal_colour Colorless
_exptl_crystal_density_diffrn 1.229
_exptl_crystal_density_method 'not measured'
_exptl_crystal_description Block
_exptl_crystal_F_000 1312
_exptl_crystal_size_max 0.32
_exptl_crystal_size_mid 0.25
_exptl_crystal_size_min 0.20
_refine_diff_density_max 0.145
_refine_diff_density_min -0.114
_refine_diff_density_rms 0.025
_refine_ls_abs_structure_details 'Flack H D (1983), Acta Cryst. A39, 876-881'
_refine_ls_abs_structure_Flack 0(3)
_refine_ls_extinction_coef 0.0064(6)
_refine_ls_extinction_expression Fc^*^=kFc[1+0.001xFc^2^\l^3^/sin(2\q)]^-1/4^
_refine_ls_extinction_method SHELXL
_refine_ls_goodness_of_fit_ref 1.016
_refine_ls_hydrogen_treatment constr
_refine_ls_matrix_type full
_refine_ls_number_parameters 436
_refine_ls_number_reflns 6411
_refine_ls_number_restraints 1
_refine_ls_restrained_S_all 1.016
_refine_ls_R_factor_all 0.0402
_refine_ls_R_factor_gt 0.0337
_refine_ls_shift/su_max 0.000
_refine_ls_shift/su_mean 0.000
_refine_ls_structure_factor_coef Fsqd
_refine_ls_weighting_details 'calc w=1/[\s^2^(Fo^2^)+(0.0566P)^2^+0.3811P] where P=(Fo^2^+2Fc^2^)/3'
_refine_ls_weighting_scheme calc
_refine_ls_wR_factor_gt 0.0949
_refine_ls_wR_factor_ref 0.0990
_reflns_number_gt 5656
_reflns_number_total 6411
_reflns_threshold_expression I>2\s(I)
_cod_data_source_file c4cc00939h2.cif
_cod_data_source_block 3
_cod_original_cell_volume 3343.6(6)
_cod_database_code 7113315

loop_
_symmetry_equiv_pos_as_xyz
'x, y, z'
'-x, -y, z+1/2'
'x+1/2, -y+1/2, z'
'-x+1/2, y+1/2, z+1/2'

loop_
_atom_site_label
_atom_site_type_symbol
_atom_site_fract_x
_atom_site_fract_y
_atom_site_fract_z
_atom_site_U_iso_or_equiv
_atom_site_adp_type
_atom_site_occupancy
_atom_site_symmetry_multiplicity
_atom_site_calc_flag
_atom_site_refinement_flags
N1 N 0.72032(11) 0.28563(18) 0.17891(7) 0.0428(4) Uani 1 1 d .
N2 N 0.96723(12) 0.28229(18) 0.49009(7) 0.0426(4) Uani 1 1 d .
C1 C 0.63443(12) 0.30421(19) 0.15347(7) 0.0411(4) Uani 1 1 d .
C2 C 0.62408(14) 0.43502(19) 0.12548(7) 0.0491(4) Uani 1 1 d .
H2 H 0.6742 0.5047 0.1254 0.059 Uiso 1 1 calc R
C3 C 0.54140(16) 0.4598(2) 0.09862(8) 0.0550(5) Uani 1 1 d .
H3 H 0.5354 0.5459 0.0801 0.066 Uiso 1 1 calc R
C4 C 0.46563(16) 0.3561(2) 0.09883(8) 0.0571(5) Uani 1 1 d .
H4 H 0.4100 0.3724 0.0797 0.069 Uiso 1 1 calc R
C5 C 0.47222(18) 0.2302(2) 0.12691(11) 0.0536(6) Uani 1 1 d .
H5 H 0.4200 0.1641 0.1277 0.064 Uiso 1 1 calc R
C6 C 0.55752(13) 0.2004(2) 0.15460(7) 0.0423(4) Uani 1 1 d .
C7 C 0.56983(12) 0.07027(19) 0.18373(7) 0.0422(4) Uani 1 1 d .
C8 C 0.65915(12) 0.04871(17) 0.20686(6) 0.0405(4) Uani 1 1 d .
C9 C 0.73234(12) 0.16086(19) 0.20378(7) 0.0394(4) Uani 1 1 d .
C10 C 0.82818(12) 0.14701(17) 0.23013(7) 0.0412(4) Uani 1 1 d .
C11 C 0.85741(19) 0.25483(19) 0.26358(10) 0.0486(6) Uani 1 1 d .
H11 H 0.8158 0.3335 0.2707 0.058 Uiso 1 1 calc R
C12 C 0.9477(2) 0.2456(2) 0.28625(13) 0.0633(8) Uani 1 1 d .
H12 H 0.9668 0.3190 0.3083 0.076 Uiso 1 1 calc R
C13 C 1.00939(15) 0.1301(3) 0.27679(9) 0.0657(6) Uani 1 1 d .
H13 H 1.0697 0.1239 0.2927 0.079 Uiso 1 1 calc R
C14 C 0.98193(15) 0.0235(2) 0.24366(9) 0.0602(5) Uani 1 1 d .
H14 H 1.0242 -0.0544 0.2367 0.072 Uiso 1 1 calc R
C15 C 0.89197(13) 0.0312(2) 0.22053(8) 0.0509(4) Uani 1 1 d .
H15 H 0.8739 -0.0421 0.1983 0.061 Uiso 1 1 calc R
C16 C 0.67866(12) -0.0875(2) 0.23645(7) 0.0428(4) Uani 1 1 d .
C17 C 0.67648(15) -0.0851(2) 0.28717(8) 0.0561(5) Uani 1 1 d .
H17 H 0.6616 0.0023 0.3036 0.067 Uiso 1 1 calc R
C18 C 0.69640(19) -0.2123(4) 0.31397(10) 0.0697(7) Uani 1 1 d .
H18 H 0.6931 -0.2101 0.3482 0.084 Uiso 1 1 calc R
C19 C 0.72097(16) -0.3415(3) 0.29036(11) 0.0666(6) Uani 1 1 d .
H19 H 0.7358 -0.4258 0.3085 0.080 Uiso 1 1 calc R
C20 C 0.72342(15) -0.3450(2) 0.24021(9) 0.0585(5) Uani 1 1 d .
H20 H 0.7394 -0.4324 0.2240 0.070 Uiso 1 1 calc R
C21 C 0.70227(15) -0.2195(2) 0.21314(10) 0.0517(5) Uani 1 1 d .
H21 H 0.7039 -0.2236 0.1789 0.062 Uiso 1 1 calc R
C22 C 0.48488(14) -0.0368(2) 0.19068(8) 0.0540(5) Uani 1 1 d .
H22A H 0.4247 0.0196 0.1939 0.065 Uiso 1 1 calc R
H22B H 0.4947 -0.0905 0.2212 0.065 Uiso 1 1 calc R
C23 C 0.47245(18) -0.1476(2) 0.14887(10) 0.0718(6) Uani 1 1 d .
H23A H 0.4672 -0.0958 0.1181 0.108 Uiso 1 1 calc R
H23B H 0.4141 -0.2047 0.1543 0.108 Uiso 1 1 calc R
H23C H 0.5283 -0.2122 0.1479 0.108 Uiso 1 1 calc R
C24 C 0.88135(12) 0.3023(2) 0.51560(6) 0.0407(4) Uani 1 1 d .
C25 C 0.87112(14) 0.4325(2) 0.54381(7) 0.0492(4) Uani 1 1 d .
H25 H 0.9212 0.5023 0.5439 0.059 Uiso 1 1 calc R
C26 C 0.78830(15) 0.4572(2) 0.57101(8) 0.0550(5) Uani 1 1 d .
H26 H 0.7829 0.5422 0.5901 0.066 Uiso 1 1 calc R
C27 C 0.71191(15) 0.3546(2) 0.57003(8) 0.0564(5) Uani 1 1 d .
H27 H 0.6555 0.3723 0.5884 0.068 Uiso 1 1 calc R
C28 C 0.71855(17) 0.2292(2) 0.54261(11) 0.0512(6) Uani 1 1 d .
H28 H 0.6664 0.1629 0.5423 0.061 Uiso 1 1 calc R
C29 C 0.80379(12) 0.1981(2) 0.51452(7) 0.0411(4) Uani 1 1 d .
C30 C 0.81606(12) 0.06722(18) 0.48537(6) 0.0409(4) Uani 1 1 d .
C31 C 0.90511(12) 0.04534(17) 0.46248(6) 0.0391(3) Uani 1 1 d .
C32 C 0.97888(12) 0.15785(18) 0.46559(7) 0.0393(4) Uani 1 1 d .
C33 C 1.07521(12) 0.14218(17) 0.43991(6) 0.0398(4) Uani 1 1 d .
C34 C 1.10806(19) 0.25337(19) 0.40957(11) 0.0508(6) Uani 1 1 d .
H34 H 1.0690 0.3360 0.4041 0.061 Uiso 1 1 calc R
C35 C 1.1997(2) 0.2429(3) 0.38686(12) 0.0596(8) Uani 1 1 d .
H35 H 1.2206 0.3174 0.3657 0.072 Uiso 1 1 calc R
C36 C 1.25907(15) 0.1234(2) 0.39561(8) 0.0585(5) Uani 1 1 d .
H36 H 1.3206 0.1175 0.3809 0.070 Uiso 1 1 calc R
C37 C 1.22703(14) 0.0124(2) 0.42621(9) 0.0586(5) Uani 1 1 d .
H37 H 1.2670 -0.0690 0.4321 0.070 Uiso 1 1 calc R
C38 C 1.13588(13) 0.0210(2) 0.44820(8) 0.0504(4) Uani 1 1 d .
H38 H 1.1148 -0.0549 0.4688 0.060 Uiso 1 1 calc R
C39 C 0.92526(12) -0.09183(18) 0.43316(7) 0.0412(4) Uani 1 1 d .
C40 C 0.92610(15) -0.0892(2) 0.38239(7) 0.0523(5) Uani 1 1 d .
H40 H 0.9119 -0.0017 0.3659 0.063 Uiso 1 1 calc R
C41 C 0.9479(2) -0.2152(3) 0.35558(10) 0.0639(6) Uani 1 1 d .
H41 H 0.9484 -0.2122 0.3213 0.077 Uiso 1 1 calc R
C42 C 0.96878(16) -0.3452(3) 0.37989(10) 0.0619(6) Uani 1 1 d .
H42 H 0.9835 -0.4298 0.3619 0.074 Uiso 1 1 calc R
C43 C 0.96806(15) -0.3509(2) 0.43063(9) 0.0552(5) Uani 1 1 d .
H43 H 0.9826 -0.4387 0.4469 0.066 Uiso 1 1 calc R
C44 C 0.94558(15) -0.2247(2) 0.45716(9) 0.0466(5) Uani 1 1 d .
H44 H 0.9440 -0.2286 0.4914 0.056 Uiso 1 1 calc R
C45 C 0.73197(13) -0.0394(2) 0.47923(8) 0.0502(4) Uani 1 1 d .
H45A H 0.7419 -0.0946 0.4490 0.060 Uiso 1 1 calc R
H45B H 0.6719 0.0169 0.4755 0.060 Uiso 1 1 calc R
C46 C 0.71869(18) -0.1482(2) 0.52122(10) 0.0697(6) Uani 1 1 d .
H46A H 0.7772 -0.2061 0.5249 0.105 Uiso 1 1 calc R
H46B H 0.6643 -0.2122 0.5141 0.105 Uiso 1 1 calc R
H46C H 0.7061 -0.0952 0.5512 0.105 Uiso 1 1 calc R

loop_
_atom_site_aniso_label
_atom_site_aniso_U_11
_atom_site_aniso_U_22
_atom_site_aniso_U_33
_atom_site_aniso_U_23
_atom_site_aniso_U_13
_atom_site_aniso_U_12
N1 0.0440(9) 0.0349(7) 0.0495(10) 0.0030(8) 0.0019(7) 0.0011(7)
N2 0.0413(8) 0.0340(7) 0.0527(10) 0.0000(8) -0.0008(7) 0.0014(7)
C1 0.0438(10) 0.0376(9) 0.0420(10) -0.0029(7) 0.0026(7) 0.0076(7)
C2 0.0535(10) 0.0387(9) 0.0551(11) 0.0042(8) 0.0047(9) 0.0042(7)
C3 0.0686(12) 0.0466(10) 0.0500(11) 0.0051(9) -0.0017(9) 0.0138(9)
C4 0.0600(12) 0.0524(11) 0.0591(12) -0.0048(9) -0.0135(9) 0.0152(9)
C5 0.0497(12) 0.0444(10) 0.0668(16) -0.0041(10) -0.0109(11) 0.0060(8)
C6 0.0433(10) 0.0370(9) 0.0465(10) -0.0062(8) 0.0004(8) 0.0067(8)
C7 0.0437(9) 0.0363(8) 0.0466(10) -0.0043(7) 0.0016(7) 0.0001(6)
C8 0.0441(8) 0.0335(8) 0.0437(9) -0.0018(7) 0.0025(7) 0.0012(7)
C9 0.0404(8) 0.0347(8) 0.0432(10) -0.0015(7) 0.0028(7) 0.0025(7)
C10 0.0412(8) 0.0358(8) 0.0466(10) 0.0056(7) 0.0038(7) -0.0023(7)
C11 0.0530(14) 0.0419(11) 0.0508(15) -0.0013(8) -0.0030(12) -0.0018(7)
C12 0.0651(18) 0.0607(16) 0.0642(19) -0.0025(9) -0.0107(14) -0.0111(9)
C13 0.0462(11) 0.0834(15) 0.0673(14) 0.0171(12) -0.0105(10) -0.0020(10)
C14 0.0458(10) 0.0642(12) 0.0707(13) 0.0128(10) 0.0039(9) 0.0095(9)
C15 0.0454(9) 0.0461(9) 0.0612(12) -0.0005(9) 0.0037(8) 0.0030(7)
C16 0.0388(9) 0.0392(9) 0.0505(11) 0.0034(8) 0.0003(7) -0.0030(7)
C17 0.0593(12) 0.0554(12) 0.0537(12) 0.0013(9) -0.0018(9) -0.0025(9)
C18 0.0701(15) 0.0837(17) 0.0553(15) 0.0250(16) -0.0045(12) -0.0028(14)
C19 0.0605(13) 0.0544(12) 0.0848(19) 0.0262(13) -0.0127(12) -0.0019(10)
C20 0.0589(11) 0.0409(10) 0.0756(16) 0.0066(10) -0.0067(11) 0.0016(9)
C21 0.0557(12) 0.0390(9) 0.0605(14) 0.0021(10) -0.0031(10) -0.0009(9)
C22 0.0482(10) 0.0498(10) 0.0640(12) 0.0001(9) 0.0006(9) -0.0057(8)
C23 0.0737(15) 0.0586(13) 0.0831(17) -0.0107(12) -0.0034(12) -0.0197(10)
C24 0.0464(10) 0.0324(9) 0.0432(10) 0.0035(7) -0.0048(8) 0.0045(7)
C25 0.0549(10) 0.0420(9) 0.0508(11) -0.0024(8) -0.0039(9) 0.0034(8)
C26 0.0666(12) 0.0458(10) 0.0526(12) -0.0068(9) 0.0006(9) 0.0131(9)
C27 0.0585(11) 0.0522(11) 0.0583(12) 0.0034(9) 0.0143(9) 0.0146(9)
C28 0.0474(12) 0.0437(10) 0.0624(16) 0.0083(10) 0.0076(11) 0.0037(8)
C29 0.0425(9) 0.0351(9) 0.0457(10) 0.0057(8) -0.0011(8) 0.0044(7)
C30 0.0423(9) 0.0340(8) 0.0465(10) 0.0062(7) -0.0013(7) -0.0001(6)
C31 0.0416(8) 0.0326(8) 0.0430(9) 0.0031(7) -0.0028(7) 0.0012(7)
C32 0.0415(9) 0.0310(8) 0.0454(10) 0.0037(7) -0.0031(7) 0.0013(6)
C33 0.0393(8) 0.0373(8) 0.0430(9) -0.0027(7) -0.0023(7) -0.0021(6)
C34 0.0490(14) 0.0455(13) 0.0579(16) 0.0010(8) -0.0025(12) 0.0006(7)
C35 0.0570(16) 0.0700(17) 0.0518(17) 0.0062(10) 0.0095(12) -0.0100(9)
C36 0.0446(10) 0.0707(13) 0.0602(13) -0.0143(11) 0.0084(9) -0.0018(9)
C37 0.0444(10) 0.0539(10) 0.0776(14) -0.0074(10) -0.0016(9) 0.0080(8)
C38 0.0440(9) 0.0426(9) 0.0646(12) 0.0026(8) -0.0007(8) 0.0019(7)
C39 0.0380(8) 0.0334(8) 0.0522(11) -0.0026(7) 0.0018(7) -0.0035(7)
C40 0.0605(12) 0.0467(11) 0.0496(12) 0.0017(8) 0.0006(9) 0.0008(9)
C41 0.0763(16) 0.0637(13) 0.0517(15) -0.0072(13) 0.0098(11) -0.0074(13)
C42 0.0635(13) 0.0448(11) 0.0775(17) -0.0188(11) 0.0211(11) -0.0043(10)
C43 0.0511(11) 0.0337(9) 0.0808(17) -0.0001(9) 0.0114(10) 0.0013(8)
C44 0.0493(11) 0.0397(9) 0.0510(13) 0.0011(9) 0.0032(9) 0.0018(8)
C45 0.0452(9) 0.0486(10) 0.0569(11) -0.0016(8) 0.0002(8) -0.0041(8)
C46 0.0687(14) 0.0577(12) 0.0828(16) 0.0087(12) 0.0059(11) -0.0188(10)

loop_
_atom_type_symbol
_atom_type_description
_atom_type_scat_dispersion_real
_atom_type_scat_dispersion_imag
_atom_type_scat_source
C C 0.0033 0.0016 'International Tables Vol C Tables 4.2.6.8 and 6.1.1.4'
H H 0.0000 0.0000 'International Tables Vol C Tables 4.2.6.8 and 6.1.1.4'
N N 0.0061 0.0033 'International Tables Vol C Tables 4.2.6.8 and 6.1.1.4'

loop_
_geom_angle_atom_site_label_1
_geom_angle_atom_site_label_2
_geom_angle_atom_site_label_3
_geom_angle
C9 N1 C1 117.81(16)
C32 N2 C24 118.03(16)
N1 C1 C6 122.94(16)
N1 C1 C2 117.30(16)
C6 C1 C2 119.76(16)
C3 C2 C1 120.55(17)
C3 C2 H2 119.7
C1 C2 H2 119.7
C2 C3 C4 119.99(18)
C2 C3 H3 120.0
C4 C3 H3 120.0
C5 C4 C3 120.8(2)
C5 C4 H4 119.6
C3 C4 H4 119.6
C4 C5 C6 120.5(2)
C4 C5 H5 119.7
C6 C5 H5 119.7
C1 C6 C5 118.34(18)
C1 C6 C7 118.35(16)
C5 C6 C7 123.31(18)
C8 C7 C6 118.06(15)
C8 C7 C22 121.60(16)
C6 C7 C22 120.28(16)
C7 C8 C9 119.27(15)
C7 C8 C16 121.07(14)
C9 C8 C16 119.62(15)
N1 C9 C8 123.36(16)
N1 C9 C10 115.00(14)
C8 C9 C10 121.61(15)
C15 C10 C11 118.24(18)
C15 C10 C9 121.47(16)
C11 C10 C9 120.23(16)
C12 C11 C10 120.3(2)
C12 C11 H11 119.9
C10 C11 H11 119.9
C13 C12 C11 120.8(3)
C13 C12 H12 119.6
C11 C12 H12 119.6
C12 C13 C14 119.6(2)
C12 C13 H13 120.2
C14 C13 H13 120.2
C13 C14 C15 120.36(19)
C13 C14 H14 119.8
C15 C14 H14 119.8
C14 C15 C10 120.70(19)
C14 C15 H15 119.6
C10 C15 H15 119.6
C17 C16 C21 118.2(2)
C17 C16 C8 121.29(18)
C21 C16 C8 120.44(18)
C16 C17 C18 120.4(2)
C16 C17 H17 119.8
C18 C17 H17 119.8
C19 C18 C17 120.6(2)
C19 C18 H18 119.7
C17 C18 H18 119.7
C20 C19 C18 119.4(2)
C20 C19 H19 120.3
C18 C19 H19 120.3
C19 C20 C21 120.4(2)
C19 C20 H20 119.8
C21 C20 H20 119.8
C20 C21 C16 120.9(2)
C20 C21 H21 119.6
C16 C21 H21 119.6
C7 C22 C23 114.32(17)
C7 C22 H22A 108.7
C23 C22 H22A 108.7
C7 C22 H22B 108.7
C23 C22 H22B 108.7
H22A C22 H22B 107.6
C22 C23 H23A 109.5
C22 C23 H23B 109.5
H23A C23 H23B 109.5
C22 C23 H23C 109.5
H23A C23 H23C 109.5
H23B C23 H23C 109.5
N2 C24 C25 117.86(16)
N2 C24 C29 122.59(16)
C25 C24 C29 119.55(16)
C26 C25 C24 120.67(18)
C26 C25 H25 119.7
C24 C25 H25 119.7
C25 C26 C27 119.82(18)
C25 C26 H26 120.1
C27 C26 H26 120.1
C28 C27 C26 121.09(19)
C28 C27 H27 119.5
C26 C27 H27 119.5
C27 C28 C29 120.9(2)
C27 C28 H28 119.5
C29 C28 H28 119.5
C24 C29 C28 117.93(18)
C24 C29 C30 118.30(15)
C28 C29 C30 123.77(17)
C31 C30 C29 118.02(15)
C31 C30 C45 121.88(15)
C29 C30 C45 120.07(15)
C30 C31 C32 119.31(15)
C30 C31 C39 121.27(14)
C32 C31 C39 119.39(14)
N2 C32 C31 123.53(16)
N2 C32 C33 114.99(14)
C31 C32 C33 121.47(15)
C34 C33 C38 118.68(18)
C34 C33 C32 119.74(16)
C38 C33 C32 121.47(15)
C33 C34 C35 120.38(19)
C33 C34 H34 119.8
C35 C34 H34 119.8
C36 C35 C34 120.3(2)
C36 C35 H35 119.8
C34 C35 H35 119.8
C35 C36 C37 119.6(2)
C35 C36 H36 120.2
C37 C36 H36 120.2
C36 C37 C38 120.40(19)
C36 C37 H37 119.8
C38 C37 H37 119.8
C37 C38 C33 120.62(18)
C37 C38 H38 119.7
C33 C38 H38 119.7
C40 C39 C44 118.64(19)
C40 C39 C31 121.14(17)
C44 C39 C31 120.20(17)
C39 C40 C41 120.8(2)
C39 C40 H40 119.6
C41 C40 H40 119.6
C42 C41 C40 119.8(2)
C42 C41 H41 120.1
C40 C41 H41 120.1
C43 C42 C41 120.5(2)
C43 C42 H42 119.7
C41 C42 H42 119.7
C42 C43 C44 119.4(2)
C42 C43 H43 120.3
C44 C43 H43 120.3
C43 C44 C39 120.9(2)
C43 C44 H44 119.6
C39 C44 H44 119.6
C30 C45 C46 115.06(16)
C30 C45 H45A 108.5
C46 C45 H45A 108.5
C30 C45 H45B 108.5
C46 C45 H45B 108.5
H45A C45 H45B 107.5
C45 C46 H46A 109.5
C45 C46 H46B 109.5
H46A C46 H46B 109.5
C45 C46 H46C 109.5
H46A C46 H46C 109.5
H46B C46 H46C 109.5

loop_
_geom_bond_atom_site_label_1
_geom_bond_atom_site_label_2
_geom_bond_distance
N1 C9 1.325(2)
N1 C1 1.369(2)
N2 C32 1.317(2)
N2 C24 1.372(2)
C1 C6 1.408(3)
C1 C2 1.413(3)
C2 C3 1.360(3)
C2 H2 0.9300
C3 C4 1.396(3)
C3 H3 0.9300
C4 C5 1.373(3)
C4 H4 0.9300
C5 C6 1.410(3)
C5 H5 0.9300
C6 C7 1.428(3)
C7 C8 1.383(2)
C7 C22 1.521(2)
C8 C9 1.426(2)
C8 C16 1.495(2)
C9 C10 1.494(2)
C10 C15 1.386(2)
C10 C11 1.390(3)
C11 C12 1.378(4)
C11 H11 0.9300
C12 C13 1.366(4)
C12 H12 0.9300
C13 C14 1.370(3)
C13 H13 0.9300
C14 C15 1.379(3)
C14 H14 0.9300
C15 H15 0.9300
C16 C17 1.375(3)
C16 C21 1.389(3)
C17 C18 1.388(3)
C17 H17 0.9300
C18 C19 1.374(4)
C18 H18 0.9300
C19 C20 1.360(4)
C19 H19 0.9300
C20 C21 1.382(3)
C20 H20 0.9300
C21 H21 0.9300
C22 C23 1.523(3)
C22 H22A 0.9700
C22 H22B 0.9700
C23 H23A 0.9600
C23 H23B 0.9600
C23 H23C 0.9600
C24 C25 1.412(3)
C24 C29 1.417(2)
C25 C26 1.367(3)
C25 H25 0.9300
C26 C27 1.395(3)
C26 H26 0.9300
C27 C28 1.360(3)
C27 H27 0.9300
C28 C29 1.417(3)
C28 H28 0.9300
C29 C30 1.433(2)
C30 C31 1.378(2)
C30 C45 1.508(2)
C31 C32 1.433(2)
C31 C39 1.499(2)
C32 C33 1.493(2)
C33 C34 1.374(3)
C33 C38 1.392(2)
C34 C35 1.396(4)
C34 H34 0.9300
C35 C36 1.371(3)
C35 H35 0.9300
C36 C37 1.374(3)
C36 H36 0.9300
C37 C38 1.380(3)
C37 H37 0.9300
C38 H38 0.9300
C39 C40 1.377(3)
C39 C44 1.395(3)
C40 C41 1.385(3)
C40 H40 0.9300
C41 C42 1.378(4)
C41 H41 0.9300
C42 C43 1.377(3)
C42 H42 0.9300
C43 C44 1.383(3)
C43 H43 0.9300
C44 H44 0.9300
C45 C46 1.516(3)
C45 H45A 0.9700
C45 H45B 0.9700
C46 H46A 0.9600
C46 H46B 0.9600
C46 H46C 0.9600

loop_
_geom_torsion_atom_site_label_1
_geom_torsion_atom_site_label_2
_geom_torsion_atom_site_label_3
_geom_torsion_atom_site_label_4
_geom_torsion
C9 N1 C1 C6 3.1(3)
C9 N1 C1 C2 -177.50(17)
N1 C1 C2 C3 178.92(18)
C6 C1 C2 C3 -1.6(3)
C1 C2 C3 C4 0.4(3)
C2 C3 C4 C5 1.7(3)
C3 C4 C5 C6 -2.6(4)
N1 C1 C6 C5 -179.8(2)
C2 C1 C6 C5 0.8(3)
N1 C1 C6 C7 0.2(3)
C2 C1 C6 C7 -179.22(16)
C4 C5 C6 C1 1.3(3)
C4 C5 C6 C7 -178.70(19)
C1 C6 C7 C8 -4.0(2)
C5 C6 C7 C8 176.1(2)
C1 C6 C7 C22 173.26(16)
C5 C6 C7 C22 -6.7(3)
C6 C7 C8 C9 4.5(2)
C22 C7 C8 C9 -172.71(16)
C6 C7 C8 C16 -177.75(15)
C22 C7 C8 C16 5.1(3)
C1 N1 C9 C8 -2.6(3)
C1 N1 C9 C10 179.22(15)
C7 C8 C9 N1 -1.2(3)
C16 C8 C9 N1 -179.05(17)
C7 C8 C9 C10 176.85(16)
C16 C8 C9 C10 -1.0(2)
N1 C9 C10 C15 -121.64(18)
C8 C9 C10 C15 60.1(2)
N1 C9 C10 C11 55.5(2)
C8 C9 C10 C11 -122.7(2)
C15 C10 C11 C12 0.1(3)
C9 C10 C11 C12 -177.1(2)
C10 C11 C12 C13 -0.8(4)
C11 C12 C13 C14 1.2(4)
C12 C13 C14 C15 -1.0(4)
C13 C14 C15 C10 0.4(3)
C11 C10 C15 C14 0.1(3)
C9 C10 C15 C14 177.24(17)
C7 C8 C16 C17 -102.9(2)
C9 C8 C16 C17 74.8(2)
C7 C8 C16 C21 78.9(2)
C9 C8 C16 C21 -103.3(2)
C21 C16 C17 C18 -0.7(3)
C8 C16 C17 C18 -178.93(18)
C16 C17 C18 C19 1.6(4)
C17 C18 C19 C20 -1.6(4)
C18 C19 C20 C21 0.6(4)
C19 C20 C21 C16 0.3(3)
C17 C16 C21 C20 -0.3(3)
C8 C16 C21 C20 177.98(18)
C8 C7 C22 C23 -99.4(2)
C6 C7 C22 C23 83.5(2)
C32 N2 C24 C25 176.91(17)
C32 N2 C24 C29 -3.2(3)
N2 C24 C25 C26 -178.41(18)
C29 C24 C25 C26 1.7(3)
C24 C25 C26 C27 -1.6(3)
C25 C26 C27 C28 0.4(3)
C26 C27 C28 C29 0.6(4)
N2 C24 C29 C28 179.48(19)
C25 C24 C29 C28 -0.6(3)
N2 C24 C29 C30 -0.2(3)
C25 C24 C29 C30 179.68(15)
C27 C28 C29 C24 -0.5(3)
C27 C28 C29 C30 179.17(19)
C24 C29 C30 C31 4.1(2)
C28 C29 C30 C31 -175.63(19)
C24 C29 C30 C45 -174.14(16)
C28 C29 C30 C45 6.2(3)
C29 C30 C31 C32 -4.5(2)
C45 C30 C31 C32 173.66(16)
C29 C30 C31 C39 177.32(15)
C45 C30 C31 C39 -4.5(3)
C24 N2 C32 C31 2.8(3)
C24 N2 C32 C33 -178.35(15)
C30 C31 C32 N2 1.1(3)
C39 C31 C32 N2 179.34(17)
C30 C31 C32 C33 -177.69(15)
C39 C31 C32 C33 0.5(2)
N2 C32 C33 C34 -51.1(3)
C31 C32 C33 C34 127.8(2)
N2 C32 C33 C38 125.01(18)
C31 C32 C33 C38 -56.1(2)
C38 C33 C34 C35 1.3(3)
C32 C33 C34 C35 177.4(2)
C33 C34 C35 C36 -1.7(4)
C34 C35 C36 C37 1.2(4)
C35 C36 C37 C38 -0.2(3)
C36 C37 C38 C33 -0.2(3)
C34 C33 C38 C37 -0.3(3)
C32 C33 C38 C37 -176.40(17)
C30 C31 C39 C40 104.8(2)
C32 C31 C39 C40 -73.4(2)
C30 C31 C39 C44 -76.5(2)
C32 C31 C39 C44 105.3(2)
C44 C39 C40 C41 -0.8(3)
C31 C39 C40 C41 177.91(19)
C39 C40 C41 C42 0.1(3)
C40 C41 C42 C43 0.1(4)
C41 C42 C43 C44 0.3(3)
C42 C43 C44 C39 -1.0(3)
C40 C39 C44 C43 1.3(3)
C31 C39 C44 C43 -177.46(17)
C31 C30 C45 C46 99.5(2)
C29 C30 C45 C46 -82.4(2)
